data_2240940
loop_
_publ_author_name
'Ishikawa, Yoshinobu'

_publ_section_title
;
 Crystal structure of 4-oxo-4<i>H</i>-chromene-3-carboxylic acid
;
_journal_issue 8
_journal_name_full 'Acta Crystallographica Section E'
_journal_page_first o580
_journal_page_last o581
_journal_paper_doi 10.1107/S2056989015013456
_journal_volume 71
_journal_year 2015
_chemical_formula_iupac 'C10 H6 O4'
_chemical_formula_moiety 'C10 H6 O4'
_chemical_formula_sum 'C10 H6 O4'
_chemical_formula_weight 190.15
_chemical_name_systematic
;
4-Oxo-4<i>H</i>-chromene-3-carboxylic acid
;
_space_group_IT_number 14
_symmetry_cell_setting monoclinic
_symmetry_space_group_name_Hall '-P 2yn'
_symmetry_space_group_name_H-M 'P 1 21/n 1'
_atom_sites_solution_hydrogens geom
_atom_sites_solution_primary direct
_atom_sites_solution_secondary difmap
_cell_angle_alpha 90
_cell_angle_beta 92.49(4)
_cell_angle_gamma 90
_cell_formula_units_Z 4
_cell_length_a 18.017(8)
_cell_length_b 5.549(3)
_cell_length_c 8.017(5)
_cell_measurement_reflns_used 25
_cell_measurement_temperature 100
_cell_measurement_theta_max 17.34
_cell_measurement_theta_min 15.04
_cell_volume 800.8(8)
_computing_cell_refinement
;
<i>WinAFC Diffractometer Control Software</i> (Rigaku, 1999)
;
_computing_data_collection
;
<i>WinAFC Diffractometer Control Software</i> (Rigaku, 1999)
;
_computing_data_reduction
;
<i>WinAFC Diffractometer Control Software</i> (Rigaku, 1999)
;
_computing_molecular_graphics
;
CrystalStructure (Rigaku, 2010)
;
_computing_publication_material
;
CrystalStructure (Rigaku, 2010)
;
_computing_structure_refinement
;
SHELXL97 (Sheldrick, 2008)
;
_computing_structure_solution
;
CrystalStructure (Rigaku, 2010)
;
_diffrn_ambient_temperature 100
_diffrn_measured_fraction_theta_full 0.999
_diffrn_measured_fraction_theta_max 0.999
_diffrn_measurement_device_type 'Rigaku AFC-7R'
_diffrn_measurement_method \w-2\q
_diffrn_radiation_type 'Mo K\a'
_diffrn_radiation_wavelength 0.71069
_diffrn_reflns_av_R_equivalents 0.0975
_diffrn_reflns_limit_h_max 23
_diffrn_reflns_limit_h_min -23
_diffrn_reflns_limit_k_max 7
_diffrn_reflns_limit_k_min 0
_diffrn_reflns_limit_l_max 5
_diffrn_reflns_limit_l_min -10
_diffrn_reflns_number 2228
_diffrn_reflns_theta_full 27.50
_diffrn_reflns_theta_max 27.49
_diffrn_standards_decay_% -1.593
_diffrn_standards_interval_count 150
_diffrn_standards_number 3
_exptl_absorpt_coefficient_mu 0.124
_exptl_absorpt_correction_type none
_exptl_crystal_colour colourless
_exptl_crystal_density_diffrn 1.577
_exptl_crystal_density_method 'not measured'
_exptl_crystal_description plate
_exptl_crystal_F_000 392.00
_exptl_crystal_size_max 0.37
_exptl_crystal_size_mid 0.35
_exptl_crystal_size_min 0.05
_refine_diff_density_max 0.240
_refine_diff_density_min -0.240
_refine_ls_extinction_method none
_refine_ls_goodness_of_fit_ref 1.037
_refine_ls_hydrogen_treatment constr
_refine_ls_number_parameters 128
_refine_ls_number_reflns 1831
_refine_ls_number_restraints 0
_refine_ls_R_factor_gt 0.0466
_refine_ls_shift/su_max 0.000
_refine_ls_structure_factor_coef Fsqd
_refine_ls_weighting_details 'w = 1/[\s^2^(Fo^2^)+(0.0605P)^2^+0.0457P] where P=(Fo^2^+2Fc^2^)/3'
_refine_ls_weighting_scheme calc
_refine_ls_wR_factor_ref 0.1241
_reflns_number_gt 1183
_reflns_number_total 1831
_reflns_threshold_expression F^2^>2.0\s(F^2^)
_cod_data_source_file tk5375sup1.cif
_cod_data_source_block I
_cod_original_sg_symbol_H-M 'P 21/n'
_cod_database_code 2240940
_cod_database_fobs_code 2240940

loop_
_symmetry_equiv_pos_site_id
_symmetry_equiv_pos_as_xyz
1 +X,+Y,+Z
2 1/2-X,1/2+Y,1/2-Z
3 -X,-Y,-Z
4 1/2+X,1/2-Y,1/2+Z

loop_
_atom_site_type_symbol
_atom_site_label
_atom_site_fract_x
_atom_site_fract_y
_atom_site_fract_z
_atom_site_U_iso_or_equiv
_atom_site_adp_type
_atom_site_calc_flag
_atom_site_refinement_flags
_atom_site_occupancy
_atom_site_symmetry_multiplicity
O O1 0.05120(7) 1.2950(3) 0.66885(17) 0.0166(4) Uani d . 1.0 4
O O2 0.09613(7) 0.6952(3) 0.95238(17) 0.0190(4) Uani d . 1.0 4
O O3 0.22945(8) 0.8524(3) 1.00156(19) 0.0230(4) Uani d . 1.0 4
O O4 0.26339(8) 1.1851(3) 0.87416(19) 0.0233(4) Uani d . 1.0 4
C C1 0.11926(10) 1.2529(4) 0.7381(3) 0.0165(5) Uani d . 1.0 4
C C2 0.13725(10) 1.0587(4) 0.8324(3) 0.0147(4) Uani d . 1.0 4
C C3 0.08209(10) 0.8780(4) 0.8660(3) 0.0145(4) Uani d . 1.0 4
C C4 -0.05085(10) 0.7609(4) 0.8086(3) 0.0158(4) Uani d . 1.0 4
C C5 -0.11971(11) 0.8094(4) 0.7329(3) 0.0184(5) Uani d . 1.0 4
C C6 -0.13077(11) 1.0194(4) 0.6379(3) 0.0192(5) Uani d . 1.0 4
C C7 -0.07373(11) 1.1805(4) 0.6183(3) 0.0167(4) Uani d . 1.0 4
C C8 0.00821(10) 0.9221(4) 0.7888(3) 0.0150(4) Uani d . 1.0 4
C C9 -0.00452(10) 1.1301(4) 0.6937(3) 0.0143(4) Uani d . 1.0 4
C C10 0.21539(11) 1.0393(4) 0.9027(3) 0.0171(5) Uani d . 1.0 4
H H1 0.1572 1.3676 0.7193 0.0197 Uiso calc R 1.0 4
H H2 -0.0435 0.6191 0.8737 0.0190 Uiso calc R 1.0 4
H H3 -0.1596 0.6999 0.7454 0.0221 Uiso calc R 1.0 4
H H4 -0.1783 1.0509 0.5864 0.0231 Uiso calc R 1.0 4
H H5 -0.0815 1.3234 0.5546 0.0200 Uiso calc R 1.0 4
H H6 0.1909 0.7684 1.0077 0.0276 Uiso calc R 1.0 4

loop_
_atom_site_aniso_label
_atom_site_aniso_U_11
_atom_site_aniso_U_22
_atom_site_aniso_U_33
_atom_site_aniso_U_12
_atom_site_aniso_U_13
_atom_site_aniso_U_23
O1 0.0147(7) 0.0167(7) 0.0185(7) -0.0005(6) 0.0009(6) 0.0031(6)
O2 0.0196(7) 0.0168(7) 0.0205(8) 0.0020(6) -0.0015(6) 0.0056(6)
O3 0.0172(7) 0.0263(9) 0.0251(8) 0.0013(7) -0.0030(6) 0.0042(7)
O4 0.0167(7) 0.0240(8) 0.0290(9) -0.0021(7) -0.0005(6) -0.0028(7)
C1 0.0129(9) 0.0190(10) 0.0176(10) 0.0012(8) 0.0020(8) -0.0018(8)
C2 0.0147(9) 0.0156(10) 0.0140(9) 0.0006(8) 0.0026(8) -0.0008(8)
C3 0.0164(9) 0.0154(10) 0.0118(9) 0.0013(8) 0.0015(7) -0.0044(8)
C4 0.0174(9) 0.0144(10) 0.0156(10) -0.0001(8) 0.0017(8) -0.0006(8)
C5 0.0153(9) 0.0201(10) 0.0200(10) -0.0037(8) 0.0018(8) -0.0022(9)
C6 0.0165(10) 0.0250(11) 0.0160(10) 0.0046(9) -0.0018(8) -0.0042(9)
C7 0.0197(9) 0.0155(10) 0.0147(9) 0.0043(8) -0.0009(8) -0.0011(8)
C8 0.0159(9) 0.0154(10) 0.0139(9) 0.0002(8) 0.0020(7) -0.0022(8)
C9 0.0154(9) 0.0143(10) 0.0135(9) -0.0013(8) 0.0026(7) -0.0015(8)
C10 0.0167(10) 0.0203(11) 0.0141(9) 0.0036(8) -0.0004(8) -0.0041(9)

loop_
_atom_type_symbol
_atom_type_description
_atom_type_scat_dispersion_real
_atom_type_scat_dispersion_imag
_atom_type_scat_source
C C 0.0033 0.0016
;
International Tables for Crystallography
(1992, Vol. C, Tables 4.2.6.8 and 6.1.1.4)
;
H H 0.0000 0.0000
;
International Tables for Crystallography
(1992, Vol. C, Table 6.1.1.4)
;
O O 0.0106 0.0060
;
International Tables for Crystallography
(1992, Vol. C, Tables 4.2.6.8 and 6.1.1.4)
;

loop_
_geom_angle_atom_site_label_1
_geom_angle_atom_site_label_2
_geom_angle_atom_site_label_3
_geom_angle
_geom_angle_publ_flag
C1 O1 C9 118.80(16) no
O1 C1 C2 124.29(18) no
C1 C2 C3 120.57(17) no
C1 C2 C10 117.90(18) no
C3 C2 C10 121.53(17) no
O2 C3 C2 122.87(17) no
O2 C3 C8 121.96(17) no
C2 C3 C8 115.17(17) no
C5 C4 C8 119.74(19) no
C4 C5 C6 120.23(19) no
C5 C6 C7 120.86(19) no
C6 C7 C9 118.65(19) no
C3 C8 C4 121.68(18) no
C3 C8 C9 119.59(17) no
C4 C8 C9 118.73(17) no
O1 C9 C7 116.64(17) no
O1 C9 C8 121.58(17) no
C7 C9 C8 121.78(18) no
O3 C10 O4 121.07(19) no
O3 C10 C2 115.74(18) no
O4 C10 C2 123.19(19) no
C10 O3 H6 109.466 no
O1 C1 H1 117.850 no
C2 C1 H1 117.864 no
C5 C4 H2 120.128 no
C8 C4 H2 120.133 no
C4 C5 H3 119.885 no
C6 C5 H3 119.886 no
C5 C6 H4 119.563 no
C7 C6 H4 119.572 no
C6 C7 H5 120.665 no
C9 C7 H5 120.682 no

loop_
_geom_bond_atom_site_label_1
_geom_bond_atom_site_label_2
_geom_bond_distance
_geom_bond_publ_flag
O1 C1 1.344(3) no
O1 C9 1.379(3) no
O2 C3 1.248(3) no
O3 C10 1.323(3) no
O4 C10 1.213(3) no
C1 C2 1.348(3) no
C2 C3 1.445(3) no
C2 C10 1.497(3) no
C3 C8 1.464(3) no
C4 C5 1.384(3) no
C4 C8 1.404(3) no
C5 C6 1.402(3) no
C6 C7 1.377(3) no
C7 C9 1.390(3) no
C8 C9 1.397(3) no
O3 H6 0.840 no
C1 H1 0.950 no
C4 H2 0.950 no
C5 H3 0.950 no
C6 H4 0.950 no
C7 H5 0.950 no

loop_
_geom_contact_atom_site_label_1
_geom_contact_atom_site_label_2
_geom_contact_distance
_geom_contact_site_symmetry_2
_geom_contact_publ_flag
O1 C3 2.843(3) . no
O2 O3 2.570(3) . no
O2 C1 3.573(3) . no
O2 C4 2.865(3) . no
O2 C10 2.915(3) . no
O3 C3 2.828(3) . no
O4 C1 2.798(3) . no
C1 C7 3.589(3) . no
C1 C8 2.758(3) . no
C2 C9 2.770(3) . no
C4 C7 2.804(3) . no
C5 C9 2.762(3) . no
C6 C8 2.786(3) . no
O1 O2 3.255(3) 1_565 no
O1 C4 3.391(3) 1_565 no
O1 C5 3.547(3) 3_576 no
O1 C6 3.384(3) 3_576 no
O1 C7 3.537(3) 3_576 no
O2 O1 3.255(3) 1_545 no
O2 C1 3.035(3) 1_545 no
O2 C4 3.298(3) 3_567 no
O2 C7 3.550(3) 3_577 no
O2 C8 3.562(3) 3_577 no
O2 C9 3.482(3) 3_577 no
O3 O4 3.160(3) 2_546 no
O3 C1 3.447(3) 2_546 no
O3 C5 3.511(3) 3_577 no
O3 C5 3.346(3) 4_565 no
O3 C6 3.531(3) 3_577 no
O3 C6 3.399(3) 4_565 no
O4 O3 3.160(3) 2_556 no
O4 O4 3.437(3) 2_546 no
O4 O4 3.437(3) 2_556 no
O4 C1 3.346(3) 2_546 no
O4 C2 3.241(3) 2_556 no
O4 C6 3.232(3) 4_575 no
O4 C7 3.536(3) 4_575 no
O4 C10 3.002(3) 2_556 no
C1 O2 3.035(3) 1_565 no
C1 O3 3.447(3) 2_556 no
C1 O4 3.346(3) 2_556 no
C1 C6 3.386(4) 3_576 no
C2 O4 3.241(3) 2_546 no
C2 C4 3.478(4) 3_577 no
C2 C5 3.588(4) 3_577 no
C3 C4 3.356(3) 3_577 no
C3 C8 3.454(3) 3_577 no
C4 O1 3.391(3) 1_545 no
C4 O2 3.298(3) 3_567 no
C4 C2 3.478(4) 3_577 no
C4 C3 3.356(3) 3_577 no
C4 C7 3.580(4) 1_545 no
C5 O1 3.547(3) 3_576 no
C5 O3 3.511(3) 3_577 no
C5 O3 3.346(3) 4_464 no
C5 C2 3.588(4) 3_577 no
C5 C10 3.556(4) 3_577 no
C6 O1 3.384(3) 3_576 no
C6 O3 3.531(3) 3_577 no
C6 O3 3.399(3) 4_464 no
C6 O4 3.232(3) 4_474 no
C6 C1 3.386(4) 3_576 no
C7 O1 3.537(3) 3_576 no
C7 O2 3.550(3) 3_577 no
C7 O4 3.536(3) 4_474 no
C7 C4 3.580(4) 1_565 no
C7 C8 3.565(4) 3_576 no
C7 C9 3.394(4) 3_576 no
C8 O2 3.562(3) 3_577 no
C8 C3 3.454(3) 3_577 no
C8 C7 3.565(4) 3_576 no
C8 C8 3.519(4) 3_577 no
C9 O2 3.482(3) 3_577 no
C9 C7 3.394(4) 3_576 no
C9 C9 3.434(4) 3_576 no
C10 O4 3.002(3) 2_546 no
C10 C5 3.556(4) 3_577 no
O1 H5 2.5280 . no
O2 H2 2.6023 . no
O2 H6 1.7919 . no
O4 H1 2.4544 . no
O4 H6 2.8847 . no
C2 H6 2.3211 . no
C3 H1 3.2756 . no
C3 H2 2.6839 . no
C3 H6 2.3046 . no
C4 H4 3.2675 . no
C5 H5 3.2769 . no
C6 H2 3.2735 . no
C7 H3 3.2685 . no
C8 H3 3.2704 . no
C8 H5 3.2912 . no
C9 H1 3.1956 . no
C9 H2 3.2716 . no
C9 H4 3.2400 . no
C10 H1 2.5390 . no
H2 H3 2.3338 . no
H3 H4 2.3436 . no
H4 H5 2.3300 . no
O1 H2 3.0150 1_565 no
O1 H5 2.8421 3_586 no
O2 H1 2.8607 1_545 no
O2 H2 2.4493 3_567 no
O2 H3 3.4273 3_567 no
O3 H1 2.7625 2_546 no
O3 H3 3.4773 3_577 no
O3 H3 2.7495 4_565 no
O3 H4 3.5090 3_577 no
O3 H4 2.8526 4_565 no
O4 H1 2.4100 2_546 no
O4 H4 2.4481 4_575 no
O4 H5 3.0909 4_575 no
O4 H6 3.2381 2_556 no
C1 H2 3.5240 3_577 no
C1 H4 3.3137 3_576 no
C1 H5 3.3703 3_586 no
C2 H2 3.4555 3_577 no
C2 H4 3.5224 3_576 no
C3 H1 3.3721 1_545 no
C3 H2 3.5458 3_567 no
C3 H2 3.5707 3_577 no
C3 H5 3.5517 3_576 no
C4 H5 3.2013 1_545 no
C5 H5 3.1424 1_545 no
C5 H6 3.4189 3_577 no
C6 H1 3.5945 3_576 no
C6 H6 3.3010 3_577 no
C7 H2 3.2116 1_565 no
C7 H3 3.4460 1_565 no
C8 H5 3.3906 3_576 no
C9 H2 3.1673 1_565 no
C10 H1 2.7081 2_546 no
C10 H3 3.3630 3_577 no
C10 H4 3.2814 4_575 no
H1 O2 2.8607 1_565 no
H1 O3 2.7625 2_556 no
H1 O4 2.4100 2_556 no
H1 C3 3.3721 1_565 no
H1 C6 3.5945 3_576 no
H1 C10 2.7081 2_556 no
H1 H4 3.4096 3_576 no
H1 H5 3.0597 3_586 no
H1 H6 3.2466 1_565 no
H1 H6 3.3979 2_556 no
H2 O1 3.0150 1_545 no
H2 O2 2.4493 3_567 no
H2 C1 3.5240 3_577 no
H2 C2 3.4555 3_577 no
H2 C3 3.5458 3_567 no
H2 C3 3.5707 3_577 no
H2 C7 3.2116 1_545 no
H2 C9 3.1673 1_545 no
H2 H2 2.8347 3_567 no
H2 H5 3.0909 1_545 no
H2 H6 3.5767 3_567 no
H3 O2 3.4273 3_567 no
H3 O3 3.4773 3_577 no
H3 O3 2.7495 4_464 no
H3 C7 3.4460 1_545 no
H3 C10 3.3630 3_577 no
H3 H4 3.3726 2_446 no
H3 H5 2.9785 1_545 no
H3 H6 3.3289 3_567 no
H3 H6 3.2355 4_464 no
H4 O3 3.5090 3_577 no
H4 O3 2.8526 4_464 no
H4 O4 2.4481 4_474 no
H4 C1 3.3137 3_576 no
H4 C2 3.5224 3_576 no
H4 C10 3.2814 4_474 no
H4 H1 3.4096 3_576 no
H4 H3 3.3726 2_456 no
H4 H6 3.4215 3_577 no
H4 H6 2.9941 4_464 no
H5 O1 2.8421 3_586 no
H5 O4 3.0909 4_474 no
H5 C1 3.3703 3_586 no
H5 C3 3.5517 3_576 no
H5 C4 3.2013 1_565 no
H5 C5 3.1424 1_565 no
H5 C8 3.3906 3_576 no
H5 H1 3.0597 3_586 no
H5 H2 3.0909 1_565 no
H5 H3 2.9785 1_565 no
H6 O4 3.2381 2_546 no
H6 C5 3.4189 3_577 no
H6 C6 3.3010 3_577 no
H6 H1 3.2466 1_545 no
H6 H1 3.3979 2_546 no
H6 H2 3.5767 3_567 no
H6 H3 3.3289 3_567 no
H6 H3 3.2355 4_565 no
H6 H4 3.4215 3_577 no
H6 H4 2.9941 4_565 no

loop_
_geom_hbond_atom_site_label_D
_geom_hbond_atom_site_label_H
_geom_hbond_atom_site_label_A
_geom_hbond_site_symmetry_A
_geom_hbond_distance_DH
_geom_hbond_distance_HA
_geom_hbond_distance_DA
_geom_hbond_angle_DHA
_geom_hbond_publ_flag
O3 H6 O2 . 0.84 1.79 2.570(3) 153 yes
C4 H2 O2 3_567 0.95 2.45 3.298(3) 149 yes
C1 H1 O4 2_556 0.95 2.41 3.346(3) 168 yes
C6 H4 O4 4_474 0.95 2.45 3.232(3) 140 yes

loop_
_geom_torsion_atom_site_label_1
_geom_torsion_atom_site_label_2
_geom_torsion_atom_site_label_3
_geom_torsion_atom_site_label_4
_geom_torsion
_geom_torsion_publ_flag
C1 O1 C9 C7 -179.46(15) no
C1 O1 C9 C8 0.1(3) no
C9 O1 C1 C2 -0.4(3) no
C9 O1 C1 H1 179.6 no
H6 O3 C10 O4 -179.4 no
H6 O3 C10 C2 1.5 no
O1 C1 C2 C3 -0.1(3) no
O1 C1 C2 C10 -179.20(16) no
H1 C1 C2 C3 179.9 no
H1 C1 C2 C10 0.8 no
C1 C2 C3 O2 179.94(17) no
C1 C2 C3 C8 0.9(3) no
C1 C2 C10 O3 176.58(17) no
C1 C2 C10 O4 -2.5(3) no
C3 C2 C10 O3 -2.5(3) no
C3 C2 C10 O4 178.41(17) no
C10 C2 C3 O2 -1.0(3) no
C10 C2 C3 C8 179.91(15) no
O2 C3 C8 C4 0.2(3) no
O2 C3 C8 C9 179.82(16) no
C2 C3 C8 C4 179.26(15) no
C2 C3 C8 C9 -1.1(3) no
C5 C4 C8 C3 -179.76(16) no
C5 C4 C8 C9 0.6(3) no
C8 C4 C5 C6 -0.5(3) no
C8 C4 C5 H3 179.5 no
H2 C4 C5 C6 179.5 no
H2 C4 C5 H3 -0.5 no
H2 C4 C8 C3 0.2 no
H2 C4 C8 C9 -179.4 no
C4 C5 C6 C7 -0.1(3) no
C4 C5 C6 H4 180.0 no
H3 C5 C6 C7 180.0 no
H3 C5 C6 H4 0.0 no
C5 C6 C7 C9 0.5(3) no
C5 C6 C7 H5 -179.5 no
H4 C6 C7 C9 -179.5 no
H4 C6 C7 H5 0.5 no
C6 C7 C9 O1 179.18(17) no
C6 C7 C9 C8 -0.4(3) no
H5 C7 C9 O1 -0.8 no
H5 C7 C9 C8 179.6 no
C3 C8 C9 O1 0.6(3) no
C3 C8 C9 C7 -179.78(16) no
C4 C8 C9 O1 -179.71(16) no
C4 C8 C9 C7 -0.1(3) no
